data_7227422
loop_
_publ_author_name
'Tripathi, Kamini'
'Rai, Abhishek'
'Yadav, Amarish Kumar'
'Srikrishna, Saripella'
'Kumari, Niraj'
'Mishra, Lallan'

_publ_section_title
;
 Fluorescein hydrazone-based supramolecular architectures, molecular
 recognition, sequential logic operation and cell imaging
;
_journal_issue 4
_journal_name_full 'RSC Adv.'
_journal_page_first 2264
_journal_paper_doi 10.1039/C6RA26255D
_journal_volume 7
_journal_year 2017
_chemical_formula_structural TiCl4(C11H15N)
_chemical_formula_sum 'C11 H15 Cl4 N Ti'
_chemical_formula_weight 350.94
_space_group_crystal_system monoclinic
_space_group_IT_number 9
_space_group_name_Hall 'C -2yc'
_space_group_name_H-M_alt 'C 1 c 1'
_symmetry_space_group_name_Hall 'C -2yc'
_symmetry_space_group_name_H-M 'C 1 c 1'
_atom_sites_solution_hydrogens difmap
_atom_sites_solution_primary direct
_atom_sites_solution_secondary difmap
_audit_creation_method SHELXL-2014/7
_audit_update_record
;
2016-08-10 deposited with the CCDC.
2016-12-01 downloaded from the CCDC.
;
_cell_angle_alpha 90
_cell_angle_beta 94.227(3)
_cell_angle_gamma 90
_cell_formula_units_Z 4
_cell_length_a 10.4377(9)
_cell_length_b 17.2053(14)
_cell_length_c 8.6699(7)
_cell_measurement_reflns_used 6870
_cell_measurement_temperature 100(2)
_cell_measurement_theta_max 25.94
_cell_measurement_theta_min 2.29
_cell_volume 1552.7(2)
_computing_cell_refinement 'Bruker SAINT V8.34A'
_computing_data_collection 'Bruker APEX2'
_computing_data_reduction 'Bruker SAINT V8.34A'
_computing_structure_refinement 'SHELXL-2014/7 (Sheldrick, 2014)'
_computing_structure_solution 'SHELXS-2013/1 (Sheldrick, 2013)'
_diffrn_ambient_temperature 100(2)
_diffrn_measured_fraction_theta_full 1.000
_diffrn_measured_fraction_theta_max 1.000
_diffrn_measurement_device_type 'Bruker APEX-II CCD'
_diffrn_measurement_method '\f and \w scans'
_diffrn_radiation_type MoK\a
_diffrn_radiation_wavelength 0.71073
_diffrn_reflns_av_R_equivalents 0.0393
_diffrn_reflns_av_unetI/netI 0.0381
_diffrn_reflns_Laue_measured_fraction_full 1.000
_diffrn_reflns_Laue_measured_fraction_max 1.000
_diffrn_reflns_limit_h_max 14
_diffrn_reflns_limit_h_min -14
_diffrn_reflns_limit_k_max 24
_diffrn_reflns_limit_k_min -24
_diffrn_reflns_limit_l_max 12
_diffrn_reflns_limit_l_min -12
_diffrn_reflns_number 23682
_diffrn_reflns_point_group_measured_fraction_full 1.000
_diffrn_reflns_point_group_measured_fraction_max 1.000
_diffrn_reflns_theta_full 25.242
_diffrn_reflns_theta_max 30.026
_diffrn_reflns_theta_min 2.287
_diffrn_source 'sealed tube'
_exptl_absorpt_coefficient_mu 1.218
_exptl_absorpt_correction_T_max 0.9710
_exptl_absorpt_correction_T_min 0.8209
_exptl_absorpt_correction_type numerical
_exptl_absorpt_process_details 'SADABS-2014/5 (Sheldrick)'
_exptl_crystal_colour yellow
_exptl_crystal_density_diffrn 1.501
_exptl_crystal_description plate
_exptl_crystal_F_000 712
_exptl_crystal_size_max 0.180
_exptl_crystal_size_mid 0.080
_exptl_crystal_size_min 0.030
_refine_diff_density_max 0.379
_refine_diff_density_min -0.280
_refine_diff_density_rms 0.060
_refine_ls_abs_structure_details
;
 Flack x determined using 1783 quotients [(I+)-(I-)]/[(I+)+(I-)]
 (Parsons, Flack and Wagner, Acta Cryst. B69 (2013) 249-259).
;
_refine_ls_abs_structure_Flack 0.039(12)
_refine_ls_extinction_method none
_refine_ls_goodness_of_fit_ref 1.013
_refine_ls_hydrogen_treatment constr
_refine_ls_matrix_type full
_refine_ls_number_parameters 157
_refine_ls_number_reflns 4546
_refine_ls_number_restraints 2
_refine_ls_restrained_S_all 1.013
_refine_ls_R_factor_all 0.0398
_refine_ls_R_factor_gt 0.0297
_refine_ls_shift/su_max 0.000
_refine_ls_shift/su_mean 0.000
_refine_ls_structure_factor_coef Fsqd
_refine_ls_weighting_details 'w=1/[\s^2^(Fo^2^)+(0.0250P)^2^+0.5000P] where P=(Fo^2^+2Fc^2^)/3'
_refine_ls_weighting_scheme calc
_refine_ls_wR_factor_gt 0.0541
_refine_ls_wR_factor_ref 0.0576
_reflns_Friedel_coverage 0.995
_reflns_Friedel_fraction_full 1.000
_reflns_Friedel_fraction_max 1.000
_reflns_number_gt 4009
_reflns_number_total 4546
_reflns_threshold_expression 'I > 2\s(I)'
_cod_data_source_file c6ra26255d2.cif
_cod_data_source_block 3h
_cod_database_code 7227422
_shelx_shelxl_version_number 2014/7
_shelx_space_group_comment
;
The symmetry employed for this shelxl refinement is uniquely defined
by the following loop, which should always be used as a source of
symmetry information in preference to the above space-group names.
They are only intended as comments.
;
_shelx_estimated_absorpt_t_min 0.811
_shelx_estimated_absorpt_t_max 0.964
_exptl_absorpt_special_details
;
 numerical absorption correction followed by correction based on
 symmetry-related measurements (multi-scan)
;

loop_
_space_group_symop_operation_xyz
'x, y, z'
'x, -y, z+1/2'
'x+1/2, y+1/2, z'
'x+1/2, -y+1/2, z+1/2'

loop_
_atom_site_label
_atom_site_type_symbol
_atom_site_fract_x
_atom_site_fract_y
_atom_site_fract_z
_atom_site_U_iso_or_equiv
_atom_site_adp_type
_atom_site_occupancy
_atom_site_site_symmetry_order
_atom_site_calc_flag
_atom_site_refinement_flags_posn
_atom_site_refinement_flags_adp
Ti1 Ti 0.21328(5) 0.29303(3) 0.39785(5) 0.01711(11) Uani 1 1 d . .
Cl1 Cl 0.29759(7) 0.19789(4) 0.55584(8) 0.02285(16) Uani 1 1 d . .
Cl2 Cl 0.33059(9) 0.26133(6) 0.20507(9) 0.0388(2) Uani 1 1 d . .
Cl3 Cl 0.16500(8) 0.41096(4) 0.29017(9) 0.03042(18) Uani 1 1 d . .
Cl4 Cl 0.02298(7) 0.24092(4) 0.35191(9) 0.02793(18) Uani 1 1 d . .
N1 N 0.2277(2) 0.35932(14) 0.6066(3) 0.0175(5) Uani 1 1 d . .
C1 C 0.3084(3) 0.41293(17) 0.6481(3) 0.0198(6) Uani 1 1 d . .
H1 H 0.2935 0.4419 0.7383 0.024 Uiso 1 1 calc R U
C2 C 0.4210(3) 0.43248(18) 0.5667(3) 0.0196(6) Uani 1 1 d . .
C3 C 0.4583(3) 0.51005(18) 0.5602(4) 0.0236(6) Uani 1 1 d . .
H3 H 0.4110 0.5488 0.6095 0.028 Uiso 1 1 calc R U
C4 C 0.5640(3) 0.53066(19) 0.4820(4) 0.0274(7) Uani 1 1 d . .
H4 H 0.5872 0.5839 0.4760 0.033 Uiso 1 1 calc R U
C5 C 0.6370(3) 0.4749(2) 0.4118(4) 0.0263(7) Uani 1 1 d . .
C6 C 0.6001(3) 0.3970(2) 0.4214(4) 0.0258(7) Uani 1 1 d . .
H6 H 0.6488 0.3580 0.3749 0.031 Uiso 1 1 calc R U
C7 C 0.4935(3) 0.37594(18) 0.4979(3) 0.0226(6) Uani 1 1 d . .
H7 H 0.4697 0.3228 0.5035 0.027 Uiso 1 1 calc R U
C8 C 0.7538(3) 0.4984(2) 0.3326(4) 0.0377(9) Uani 1 1 d . .
H8A H 0.8196 0.5178 0.4095 0.057 Uiso 1 1 calc R U
H8B H 0.7308 0.5395 0.2572 0.057 Uiso 1 1 calc R U
H8C H 0.7874 0.4534 0.2793 0.057 Uiso 1 1 calc R U
C9 C 0.1147(3) 0.3456(2) 0.7007(3) 0.0254(7) Uani 1 1 d . .
H9 H 0.0814 0.2922 0.6755 0.030 Uiso 1 1 calc R U
C10 C 0.1516(4) 0.3481(3) 0.8732(4) 0.0610(15) Uani 1 1 d . .
H10A H 0.1730 0.4015 0.9042 0.091 Uiso 1 1 calc R U
H10B H 0.2263 0.3145 0.8972 0.091 Uiso 1 1 calc R U
H10C H 0.0794 0.3298 0.9295 0.091 Uiso 1 1 calc R U
C11 C 0.0084(3) 0.4029(2) 0.6511(5) 0.0409(9) Uani 1 1 d . .
H11A H -0.0189 0.3947 0.5417 0.061 Uiso 1 1 calc R U
H11B H 0.0405 0.4561 0.6658 0.061 Uiso 1 1 calc R U
H11C H -0.0648 0.3948 0.7138 0.061 Uiso 1 1 calc R U

loop_
_atom_site_aniso_label
_atom_site_aniso_U_11
_atom_site_aniso_U_22
_atom_site_aniso_U_33
_atom_site_aniso_U_23
_atom_site_aniso_U_13
_atom_site_aniso_U_12
Ti1 0.0200(2) 0.0150(2) 0.0161(2) 0.0002(2) -0.00037(18) 0.0039(2)
Cl1 0.0237(3) 0.0155(3) 0.0278(4) 0.0044(3) -0.0078(3) -0.0002(3)
Cl2 0.0437(5) 0.0492(6) 0.0248(4) -0.0002(4) 0.0111(3) 0.0217(4)
Cl3 0.0395(4) 0.0215(4) 0.0297(4) 0.0093(3) -0.0013(3) 0.0068(3)
Cl4 0.0248(4) 0.0268(4) 0.0303(4) -0.0022(3) -0.0105(3) -0.0004(3)
N1 0.0161(11) 0.0169(12) 0.0197(11) 0.0003(9) 0.0027(9) -0.0013(9)
C1 0.0196(13) 0.0186(15) 0.0211(13) -0.0016(12) 0.0011(11) -0.0027(11)
C2 0.0196(14) 0.0184(15) 0.0204(14) 0.0011(11) -0.0015(11) -0.0038(11)
C3 0.0218(14) 0.0185(15) 0.0296(16) -0.0018(12) -0.0034(12) -0.0038(12)
C4 0.0286(17) 0.0209(17) 0.0317(17) 0.0055(14) -0.0055(14) -0.0098(13)
C5 0.0240(15) 0.0327(18) 0.0219(15) 0.0040(14) -0.0011(12) -0.0118(13)
C6 0.0229(15) 0.0269(17) 0.0284(16) -0.0030(14) 0.0064(12) -0.0016(13)
C7 0.0225(14) 0.0184(15) 0.0273(15) 0.0000(12) 0.0050(12) -0.0025(12)
C8 0.0320(18) 0.047(2) 0.0345(19) 0.0032(17) 0.0064(15) -0.0194(17)
C9 0.0191(14) 0.0310(18) 0.0272(16) -0.0091(13) 0.0092(12) -0.0096(13)
C10 0.048(2) 0.114(4) 0.0221(18) -0.007(2) 0.0113(17) -0.043(3)
C11 0.0248(17) 0.0272(19) 0.073(3) -0.0153(18) 0.0197(17) -0.0040(14)

loop_
_atom_type_symbol
_atom_type_description
_atom_type_scat_dispersion_real
_atom_type_scat_dispersion_imag
_atom_type_scat_source
C C 0.0033 0.0016 'International Tables Vol C Tables 4.2.6.8 and 6.1.1.4'
H H 0.0000 0.0000 'International Tables Vol C Tables 4.2.6.8 and 6.1.1.4'
N N 0.0061 0.0033 'International Tables Vol C Tables 4.2.6.8 and 6.1.1.4'
Cl Cl 0.1484 0.1585 'International Tables Vol C Tables 4.2.6.8 and 6.1.1.4'
Ti Ti 0.2776 0.4457 'International Tables Vol C Tables 4.2.6.8 and 6.1.1.4'

loop_
_geom_angle_atom_site_label_1
_geom_angle_atom_site_label_2
_geom_angle_atom_site_label_3
_geom_angle
N1 Ti1 Cl4 112.31(7)
N1 Ti1 Cl2 139.79(7)
Cl4 Ti1 Cl2 107.88(4)
N1 Ti1 Cl1 82.75(7)
Cl4 Ti1 Cl1 96.93(3)
Cl2 Ti1 Cl1 93.82(4)
N1 Ti1 Cl3 82.59(7)
Cl4 Ti1 Cl3 96.90(3)
Cl2 Ti1 Cl3 91.61(4)
Cl1 Ti1 Cl3 162.81(4)
C1 N1 C9 119.1(2)
C1 N1 Ti1 128.77(19)
C9 N1 Ti1 111.54(17)
N1 C1 C2 124.6(3)
N1 C1 H1 117.7
C2 C1 H1 117.7
C3 C2 C7 119.4(3)
C3 C2 C1 118.6(3)
C7 C2 C1 122.0(3)
C4 C3 C2 120.0(3)
C4 C3 H3 120.0
C2 C3 H3 120.0
C3 C4 C5 121.3(3)
C3 C4 H4 119.4
C5 C4 H4 119.4
C4 C5 C6 118.2(3)
C4 C5 C8 120.2(3)
C6 C5 C8 121.6(3)
C7 C6 C5 121.0(3)
C7 C6 H6 119.5
C5 C6 H6 119.5
C6 C7 C2 120.2(3)
C6 C7 H7 119.9
C2 C7 H7 119.9
C5 C8 H8A 109.5
C5 C8 H8B 109.5
H8A C8 H8B 109.5
C5 C8 H8C 109.5
H8A C8 H8C 109.5
H8B C8 H8C 109.5
N1 C9 C10 112.2(2)
N1 C9 C11 109.3(3)
C10 C9 C11 112.8(3)
N1 C9 H9 107.4
C10 C9 H9 107.4
C11 C9 H9 107.4
C9 C10 H10A 109.5
C9 C10 H10B 109.5
H10A C10 H10B 109.5
C9 C10 H10C 109.5
H10A C10 H10C 109.5
H10B C10 H10C 109.5
C9 C11 H11A 109.5
C9 C11 H11B 109.5
H11A C11 H11B 109.5
C9 C11 H11C 109.5
H11A C11 H11C 109.5
H11B C11 H11C 109.5

loop_
_geom_bond_atom_site_label_1
_geom_bond_atom_site_label_2
_geom_bond_distance
Ti1 N1 2.135(2)
Ti1 Cl4 2.1889(9)
Ti1 Cl2 2.2117(9)
Ti1 Cl1 2.2698(8)
Ti1 Cl3 2.2745(9)
N1 C1 1.282(4)
N1 C9 1.502(3)
C1 C2 1.455(4)
C1 H1 0.9500
C2 C3 1.392(4)
C2 C7 1.393(4)
C3 C4 1.383(5)
C3 H3 0.9500
C4 C5 1.393(5)
C4 H4 0.9500
C5 C6 1.398(5)
C5 C8 1.499(4)
C6 C7 1.385(4)
C6 H6 0.9500
C7 H7 0.9500
C8 H8A 0.9800
C8 H8B 0.9800
C8 H8C 0.9800
C9 C10 1.517(5)
C9 C11 1.522(5)
C9 H9 1.0000
C10 H10A 0.9800
C10 H10B 0.9800
C10 H10C 0.9800
C11 H11A 0.9800
C11 H11B 0.9800
C11 H11C 0.9800

loop_
_geom_hbond_atom_site_label_D
_geom_hbond_atom_site_label_H
_geom_hbond_atom_site_label_A
_geom_hbond_distance_DH
_geom_hbond_distance_HA
_geom_hbond_distance_DA
_geom_hbond_angle_DHA
_geom_hbond_site_symmetry_A
C9 H9 Cl2 1.00 2.81 3.492(3) 126.4 4_455
C9 H9 Cl4 1.00 2.96 3.588(3) 121.6 .
C1 H1 Cl3 0.95 2.91 3.635(3) 133.5 2_565
C10 H10B Cl2 0.98 2.95 3.634(5) 127.5 1_556
C11 H11A Cl3 0.98 3.02 3.638(4) 122.0 .
C4 H4 Cl1 0.95 2.99 3.795(3) 143.8 3
C7 H7 Cl1 0.95 2.86 3.737(3) 154.3 .
C11 H11B Cl3 0.98 2.81 3.754(4) 162.9 2_565
C4 H4 Cl4 0.95 2.97 3.804(3) 147.8 3

loop_
_geom_torsion_atom_site_label_1
_geom_torsion_atom_site_label_2
_geom_torsion_atom_site_label_3
_geom_torsion_atom_site_label_4
_geom_torsion
C9 N1 C1 C2 -179.5(3)
Ti1 N1 C1 C2 -9.2(4)
N1 C1 C2 C3 144.1(3)
N1 C1 C2 C7 -37.0(5)
C7 C2 C3 C4 2.0(4)
C1 C2 C3 C4 -179.1(3)
C2 C3 C4 C5 -1.6(5)
C3 C4 C5 C6 0.4(5)
C3 C4 C5 C8 -177.8(3)
C4 C5 C6 C7 0.3(5)
C8 C5 C6 C7 178.6(3)
C5 C6 C7 C2 0.0(5)
C3 C2 C7 C6 -1.2(4)
C1 C2 C7 C6 179.9(3)
C1 N1 C9 C10 -42.7(4)
Ti1 N1 C9 C10 145.4(3)
C1 N1 C9 C11 83.2(3)
Ti1 N1 C9 C11 -88.8(3)
